data_7017112
loop_
_publ_author_name
'Nguyen, Quang Bac'
'Lii, Kwang-Hwa'

_publ_section_title
;
 Organically templated metal germanate: Ionothermal synthesis of
 (C(8)H(24)N(4))[NbOGe(6)O(13)(OH)(2)F].
;
_journal_issue 41
_journal_name_full 'Dalton transactions (Cambridge, England : 2003)'
_journal_page_first 10830
_journal_page_last 10832
_journal_paper_doi 10.1039/c1dt11452b
_journal_volume 40
_journal_year 2011
_chemical_formula_moiety 'F Ge6 H2 Nb O16, C8 H24 N4'
_chemical_formula_sum 'C8 H26 F Ge6 N4 Nb O16'
_chemical_formula_weight 981.87
_chemical_name_systematic
;
?
;
_space_group_IT_number 29
_symmetry_cell_setting orthorhombic
_symmetry_space_group_name_Hall 'P 2c -2ac'
_symmetry_space_group_name_H-M 'P c a 21'
_atom_sites_solution_hydrogens geom
_atom_sites_solution_primary direct
_atom_sites_solution_secondary difmap
_audit_creation_method SHELXL-97
_cell_angle_alpha 90.00
_cell_angle_beta 90.00
_cell_angle_gamma 90.00
_cell_formula_units_Z 4
_cell_length_a 9.8678(3)
_cell_length_b 14.3940(5)
_cell_length_c 16.6338(6)
_cell_measurement_reflns_used 9705
_cell_measurement_temperature 296(2)
_cell_measurement_theta_max 28.31
_cell_measurement_theta_min 2.50
_cell_volume 2362.62(14)
_computing_cell_refinement 'Bruker SAINT'
_computing_data_collection 'Bruker APEX2'
_computing_data_reduction 'Bruker SAINT'
_computing_molecular_graphics 'Bruker SHELXTL'
_computing_publication_material 'Bruker SHELXTL'
_computing_structure_refinement 'SHELXL-97 (Sheldrick, 2008)'
_computing_structure_solution 'SHELXS-97 (Sheldrick, 2008)'
_diffrn_ambient_temperature 296(2)
_diffrn_measured_fraction_theta_full 0.997
_diffrn_measured_fraction_theta_max 0.997
_diffrn_measurement_device_type 'Bruker APEX-II CCD'
_diffrn_measurement_method 'Phi and omega scans'
_diffrn_radiation_monochromator graphite
_diffrn_radiation_source 'fine-focus sealed tube'
_diffrn_radiation_type MoK\a
_diffrn_radiation_wavelength 0.71073
_diffrn_reflns_av_R_equivalents 0.0229
_diffrn_reflns_av_sigmaI/netI 0.0294
_diffrn_reflns_limit_h_max 13
_diffrn_reflns_limit_h_min -12
_diffrn_reflns_limit_k_max 19
_diffrn_reflns_limit_k_min -19
_diffrn_reflns_limit_l_max 22
_diffrn_reflns_limit_l_min -21
_diffrn_reflns_number 24557
_diffrn_reflns_theta_full 28.32
_diffrn_reflns_theta_max 28.32
_diffrn_reflns_theta_min 1.41
_exptl_absorpt_coefficient_mu 8.087
_exptl_absorpt_correction_T_max 0.7457
_exptl_absorpt_correction_T_min 0.6447
_exptl_absorpt_correction_type empirical
_exptl_absorpt_process_details SADABS
_exptl_crystal_colour Colorless
_exptl_crystal_density_diffrn 2.760
_exptl_crystal_density_method 'not measured'
_exptl_crystal_description Paralellepiped
_exptl_crystal_F_000 1888
_exptl_crystal_size_max 0.12
_exptl_crystal_size_mid 0.10
_exptl_crystal_size_min 0.08
_refine_diff_density_max 1.008
_refine_diff_density_min -0.846
_refine_diff_density_rms 0.100
_refine_ls_abs_structure_details 'Flack H D (1983), Acta Cryst. A39, 876-881'
_refine_ls_abs_structure_Flack 0.030(7)
_refine_ls_extinction_coef 0.00022(4)
_refine_ls_extinction_expression Fc^*^=kFc[1+0.001xFc^2^\l^3^/sin(2\q)]^-1/4^
_refine_ls_extinction_method SHELXL
_refine_ls_goodness_of_fit_ref 1.018
_refine_ls_hydrogen_treatment constr
_refine_ls_matrix_type full
_refine_ls_number_parameters 326
_refine_ls_number_reflns 5672
_refine_ls_number_restraints 1
_refine_ls_restrained_S_all 1.018
_refine_ls_R_factor_all 0.0226
_refine_ls_R_factor_gt 0.0208
_refine_ls_shift/su_max 0.024
_refine_ls_shift/su_mean 0.001
_refine_ls_structure_factor_coef Fsqd
_refine_ls_weighting_details 'calc w=1/[\s^2^(Fo^2^)+(0.0245P)^2^+1.8629P] where P=(Fo^2^+2Fc^2^)/3'
_refine_ls_weighting_scheme calc
_refine_ls_wR_factor_gt 0.0498
_refine_ls_wR_factor_ref 0.0503
_reflns_number_gt 5431
_reflns_number_total 5672
_reflns_threshold_expression >2sigma(I)
_cod_data_source_file c1dt11452b.txt
_cod_data_source_block 1
_cod_depositor_comments
;
The following automatic conversions were performed:

'_symmetry_cell_setting' value 'Orthorhombic' changed to
'orthorhombic' according to
/home/saulius/struct/CIF-dictionaries/cif_core.dic dictionary named
'cif_core.dic' version 2.4.1 from 2010-06-29.

Automatic conversion script
Id: cif_fix_values 1715 2011-07-08 13:25:40Z adriana 
;
_cod_original_sg_symbol_H-M Pca2(1)
_cod_database_code 7017112

loop_
_symmetry_equiv_pos_as_xyz
'x, y, z'
'-x, -y, z+1/2'
'x+1/2, -y, z'
'-x+1/2, y, z+1/2'

loop_
_atom_site_label
_atom_site_type_symbol
_atom_site_fract_x
_atom_site_fract_y
_atom_site_fract_z
_atom_site_U_iso_or_equiv
_atom_site_adp_type
_atom_site_occupancy
_atom_site_symmetry_multiplicity
_atom_site_calc_flag
_atom_site_refinement_flags
Nb1 Nb 0.47749(3) 0.260006(19) 0.35991(2) 0.01779(7) Uani 1 1 d .
Ge1 Ge 0.37115(4) 0.06936(2) 0.44769(2) 0.01417(8) Uani 1 1 d .
Ge2 Ge 0.67252(3) 0.10782(2) 0.44971(2) 0.01410(8) Uani 1 1 d .
Ge3 Ge 0.28717(4) 0.38631(2) 0.47882(2) 0.01571(8) Uani 1 1 d .
Ge4 Ge 0.59040(4) 0.42699(2) 0.47648(2) 0.01506(8) Uani 1 1 d .
Ge5 Ge 0.34061(4) 0.21353(2) 0.58247(2) 0.01598(8) Uani 1 1 d .
Ge6 Ge 0.62581(4) 0.25237(2) 0.58103(2) 0.01605(8) Uani 1 1 d .
F1 F 0.4835(2) 0.24113(16) 0.50138(16) 0.0279(5) Uani 1 1 d .
O1 O 0.5367(2) 0.03351(16) 0.47423(17) 0.0182(5) Uani 1 1 d .
O2 O 0.3673(2) 0.14518(17) 0.36808(16) 0.0185(5) Uani 1 1 d .
O3 O 0.3034(3) -0.03699(17) 0.41588(16) 0.0208(6) Uani 1 1 d .
O4 O 0.2908(3) 0.10730(18) 0.53480(16) 0.0216(6) Uani 1 1 d .
O5 O 0.7303(3) 0.16420(19) 0.53554(16) 0.0218(6) Uani 1 1 d .
O6 O 0.6419(2) 0.17920(16) 0.36864(15) 0.0175(5) Uani 1 1 d .
O7 O 0.2377(3) 0.31038(18) 0.55551(16) 0.0226(6) Uani 1 1 d .
O8 O 0.3152(3) 0.33392(18) 0.38748(16) 0.0190(5) Uani 1 1 d .
O9 O 0.1497(3) 0.45966(18) 0.4715(2) 0.0308(7) Uani 1 1 d .
O10 O 0.4251(3) 0.45376(18) 0.50976(17) 0.0204(5) Uani 1 1 d .
O11 O 0.5922(3) 0.37033(17) 0.38545(15) 0.0181(5) Uani 1 1 d .
O12 O 0.6768(3) 0.36681(18) 0.55227(16) 0.0198(6) Uani 1 1 d .
O13 O 0.4858(3) 0.22686(19) 0.64644(16) 0.0212(6) Uani 1 1 d .
O14 O 0.2307(3) 0.18121(19) 0.66545(16) 0.0249(6) Uani 1 1 d .
H14A H 0.1829 0.2256 0.6777 0.037 Uiso 1 1 calc R
O15 O 0.7422(3) 0.25488(18) 0.66545(16) 0.0233(6) Uani 1 1 d .
H15A H 0.8134 0.2295 0.6527 0.028 Uiso 1 1 calc R
O16 O 0.4715(3) 0.27287(19) 0.25637(17) 0.0264(6) Uani 1 1 d .
N1 N -0.0145(4) 0.1104(3) 0.6158(3) 0.0438(11) Uani 1 1 d .
H1C H -0.0770 0.1489 0.5965 0.066 Uiso 1 1 calc R
H1D H 0.0142 0.0730 0.5767 0.066 Uiso 1 1 calc R
H1E H 0.0551 0.1431 0.6348 0.066 Uiso 1 1 calc R
N2 N 0.0428(4) -0.1561(2) 0.7993(2) 0.0287(8) Uani 1 1 d .
H2C H 0.1178 -0.1692 0.7756 0.034 Uiso 1 1 calc R
N3 N 0.1034(5) -0.3531(4) 0.8103(3) 0.0572(13) Uani 1 1 d .
H3C H 0.1823 -0.3509 0.7883 0.069 Uiso 1 1 calc R
N4 N -0.0475(5) -0.6093(3) 0.6314(3) 0.0431(11) Uani 1 1 d .
H4C H -0.1239 -0.6364 0.6153 0.065 Uiso 1 1 calc R
H4D H 0.0064 -0.6514 0.6539 0.065 Uiso 1 1 calc R
H4E H -0.0058 -0.5841 0.5892 0.065 Uiso 1 1 calc R
C1 C -0.0741(4) 0.0538(3) 0.6818(3) 0.0315(10) Uani 1 1 d .
H1A H -0.1507 0.0189 0.6611 0.038 Uiso 1 1 calc R
H1B H -0.1071 0.0948 0.7237 0.038 Uiso 1 1 calc R
C2 C 0.0272(4) -0.0122(3) 0.7168(3) 0.0293(10) Uani 1 1 d .
H2A H 0.1008 0.0225 0.7411 0.035 Uiso 1 1 calc R
H2B H 0.0647 -0.0507 0.6745 0.035 Uiso 1 1 calc R
C3 C -0.0391(5) -0.0734(3) 0.7798(3) 0.0329(10) Uani 1 1 d .
H3A H -0.0531 -0.0373 0.8284 0.039 Uiso 1 1 calc R
H3B H -0.1271 -0.0932 0.7604 0.039 Uiso 1 1 calc R
C4 C -0.0170(5) -0.2145(3) 0.8640(3) 0.0379(10) Uani 1 1 d .
H4A H -0.1077 -0.2333 0.8484 0.045 Uiso 1 1 calc R
H4B H -0.0241 -0.1781 0.9129 0.045 Uiso 1 1 calc R
C5 C 0.0665(5) -0.2988(3) 0.8799(3) 0.0394(12) Uani 1 1 d .
H5A H 0.1490 -0.2795 0.9069 0.047 Uiso 1 1 calc R
H5B H 0.0170 -0.3385 0.9167 0.047 Uiso 1 1 calc R
C6 C -0.0037(7) -0.4107(5) 0.7816(4) 0.066(2) Uani 1 1 d .
H6A H -0.0711 -0.3713 0.7563 0.079 Uiso 1 1 calc R
H6B H -0.0465 -0.4402 0.8275 0.079 Uiso 1 1 calc R
C7 C 0.0367(7) -0.4860(4) 0.7222(3) 0.0544(16) Uani 1 1 d .
H7A H 0.0856 -0.4581 0.6777 0.065 Uiso 1 1 calc R
H7B H 0.0967 -0.5299 0.7484 0.065 Uiso 1 1 calc R
C8 C -0.0798(6) -0.5345(4) 0.6917(4) 0.0546(15) Uani 1 1 d .
H8A H -0.1403 -0.4898 0.6669 0.066 Uiso 1 1 calc R
H8B H -0.1277 -0.5624 0.7365 0.066 Uiso 1 1 calc R

loop_
_atom_site_aniso_label
_atom_site_aniso_U_11
_atom_site_aniso_U_22
_atom_site_aniso_U_33
_atom_site_aniso_U_23
_atom_site_aniso_U_13
_atom_site_aniso_U_12
Nb1 0.01657(15) 0.01234(13) 0.02445(17) -0.00139(14) -0.00055(14) -0.00127(12)
Ge1 0.01272(16) 0.01091(16) 0.01888(19) -0.00018(14) 0.00236(15) -0.00135(13)
Ge2 0.01214(16) 0.01130(16) 0.01884(19) 0.00039(14) 0.00089(15) 0.00124(13)
Ge3 0.01257(16) 0.01090(16) 0.0237(2) -0.00061(15) -0.00278(15) 0.00149(13)
Ge4 0.01359(17) 0.01100(16) 0.02059(19) -0.00084(14) -0.00290(15) -0.00184(13)
Ge5 0.01665(17) 0.01440(17) 0.01688(18) 0.00012(15) 0.00077(17) 0.00221(14)
Ge6 0.01604(18) 0.01508(16) 0.01701(19) -0.00005(15) -0.00123(16) 0.00217(13)
F1 0.0245(12) 0.0296(13) 0.0295(13) -0.0009(10) -0.0004(10) -0.0009(10)
O1 0.0132(11) 0.0128(11) 0.0285(14) 0.0048(11) 0.0008(11) -0.0003(9)
O2 0.0201(13) 0.0153(12) 0.0200(13) 0.0009(11) -0.0027(11) -0.0030(10)
O3 0.0180(12) 0.0140(12) 0.0303(15) -0.0038(11) 0.0067(11) -0.0071(10)
O4 0.0214(14) 0.0175(13) 0.0260(15) -0.0027(11) 0.0077(12) -0.0038(10)
O5 0.0181(13) 0.0226(13) 0.0247(15) -0.0048(11) -0.0056(11) 0.0067(11)
O6 0.0198(12) 0.0144(11) 0.0184(13) 0.0037(10) 0.0028(11) 0.0030(10)
O7 0.0165(12) 0.0203(13) 0.0311(15) 0.0069(11) 0.0078(11) 0.0067(11)
O8 0.0181(13) 0.0170(13) 0.0220(14) -0.0022(10) -0.0037(10) 0.0032(10)
O9 0.0199(13) 0.0154(13) 0.057(2) -0.0044(14) -0.0124(14) 0.0080(10)
O10 0.0150(12) 0.0165(12) 0.0297(15) -0.0077(11) -0.0024(11) -0.0018(10)
O11 0.0208(13) 0.0159(12) 0.0176(13) -0.0014(10) -0.0015(10) -0.0041(10)
O12 0.0191(13) 0.0177(13) 0.0225(14) -0.0005(11) -0.0070(11) -0.0025(10)
O13 0.0228(14) 0.0269(14) 0.0139(13) 0.0046(11) -0.0011(11) -0.0029(12)
O14 0.0258(15) 0.0272(15) 0.0217(14) 0.0041(11) 0.0095(12) 0.0070(12)
O15 0.0221(14) 0.0278(14) 0.0201(14) 0.0013(11) -0.0094(11) 0.0054(12)
O16 0.0344(17) 0.0231(14) 0.0216(16) -0.0024(11) -0.0005(12) -0.0067(12)
N1 0.032(2) 0.051(3) 0.049(3) 0.018(2) -0.009(2) 0.0001(19)
N2 0.0299(19) 0.0313(19) 0.0249(19) 0.0020(15) 0.0040(15) -0.0035(16)
N3 0.063(3) 0.054(3) 0.055(3) -0.005(2) 0.003(3) -0.004(3)
N4 0.058(3) 0.029(2) 0.042(3) 0.0091(18) -0.017(2) -0.0188(19)
C1 0.027(2) 0.030(2) 0.037(3) -0.0048(19) -0.0007(19) -0.0042(19)
C2 0.029(2) 0.028(2) 0.031(3) -0.0080(18) -0.0010(19) -0.0031(18)
C3 0.036(2) 0.030(2) 0.033(3) -0.0068(18) -0.004(2) -0.0022(19)
C4 0.035(2) 0.038(2) 0.041(3) 0.008(2) 0.007(2) -0.011(2)
C5 0.055(3) 0.035(2) 0.028(3) 0.0072(19) -0.002(2) -0.014(2)
C6 0.089(5) 0.069(4) 0.040(3) 0.005(3) 0.004(3) -0.048(4)
C7 0.087(5) 0.042(3) 0.034(3) 0.005(2) 0.002(3) -0.017(3)
C8 0.055(4) 0.060(4) 0.048(4) 0.014(3) 0.002(3) -0.007(3)

loop_
_atom_type_symbol
_atom_type_description
_atom_type_scat_dispersion_real
_atom_type_scat_dispersion_imag
_atom_type_scat_source
C C 0.0033 0.0016 'International Tables Vol C Tables 4.2.6.8 and 6.1.1.4'
H H 0.0000 0.0000 'International Tables Vol C Tables 4.2.6.8 and 6.1.1.4'
N N 0.0061 0.0033 'International Tables Vol C Tables 4.2.6.8 and 6.1.1.4'
O O 0.0106 0.0060 'International Tables Vol C Tables 4.2.6.8 and 6.1.1.4'
Ge Ge 0.1547 1.8001 'International Tables Vol C Tables 4.2.6.8 and 6.1.1.4'
Nb Nb -2.0727 0.6215 'International Tables Vol C Tables 4.2.6.8 and 6.1.1.4'
F F 0.0171 0.0103 'International Tables Vol C Tables 4.2.6.8 and 6.1.1.4'

loop_
_geom_angle_atom_site_label_1
_geom_angle_atom_site_label_2
_geom_angle_atom_site_label_3
_geom_angle
_geom_angle_site_symmetry_1
_geom_angle_site_symmetry_3
O16 Nb1 O8 98.36(13) . .
O16 Nb1 O2 97.95(12) . .
O8 Nb1 O2 89.35(10) . .
O16 Nb1 O11 98.39(12) . .
O8 Nb1 O11 88.97(11) . .
O2 Nb1 O11 163.64(11) . .
O16 Nb1 O6 99.31(12) . .
O8 Nb1 O6 162.32(11) . .
O2 Nb1 O6 87.42(10) . .
O11 Nb1 O6 89.26(10) . .
O16 Nb1 F1 179.31(11) . .
O8 Nb1 F1 81.47(10) . .
O2 Nb1 F1 81.38(9) . .
O11 Nb1 F1 82.28(9) . .
O6 Nb1 F1 80.85(9) . .
O2 Ge1 O4 115.66(12) . .
O2 Ge1 O3 108.31(12) . .
O4 Ge1 O3 110.60(12) . .
O2 Ge1 O1 113.47(12) . .
O4 Ge1 O1 107.73(13) . .
O3 Ge1 O1 99.95(12) . .
O6 Ge2 O5 114.97(12) . .
O6 Ge2 O3 103.09(12) . 3
O5 Ge2 O3 107.22(13) . 3
O6 Ge2 O1 114.20(12) . .
O5 Ge2 O1 110.03(13) . .
O3 Ge2 O1 106.49(12) 3 .
O8 Ge3 O9 109.45(14) . .
O8 Ge3 O7 114.54(13) . .
O9 Ge3 O7 102.38(14) . .
O8 Ge3 O10 112.24(13) . .
O9 Ge3 O10 107.06(13) . .
O7 Ge3 O10 110.45(14) . .
O11 Ge4 O9 113.60(14) . 3_565
O11 Ge4 O12 113.20(13) . .
O9 Ge4 O12 109.59(13) 3_565 .
O11 Ge4 O10 112.93(12) . .
O9 Ge4 O10 96.95(13) 3_565 .
O12 Ge4 O10 109.40(13) . .
O7 Ge5 O4 113.58(13) . .
O7 Ge5 O13 121.36(13) . .
O4 Ge5 O13 124.93(13) . .
O7 Ge5 O14 92.95(12) . .
O4 Ge5 O14 87.37(12) . .
O13 Ge5 O14 93.07(13) . .
O7 Ge5 F1 94.42(11) . .
O4 Ge5 F1 93.71(11) . .
O13 Ge5 F1 79.33(11) . .
O14 Ge5 F1 171.41(12) . .
O7 Ge5 Ge6 113.85(9) . .
O4 Ge5 Ge6 115.57(8) . .
O13 Ge5 Ge6 36.98(9) . .
O14 Ge5 Ge6 129.93(9) . .
F1 Ge5 Ge6 42.35(7) . .
O12 Ge6 O13 124.54(13) . .
O12 Ge6 O5 112.06(13) . .
O13 Ge6 O5 123.39(13) . .
O12 Ge6 O15 90.61(12) . .
O13 Ge6 O15 91.26(13) . .
O5 Ge6 O15 88.69(12) . .
O12 Ge6 F1 95.63(11) . .
O13 Ge6 F1 80.78(11) . .
O5 Ge6 F1 93.93(11) . .
O15 Ge6 F1 171.76(12) . .
O12 Ge6 Ge5 117.26(9) . .
O13 Ge6 Ge5 36.95(9) . .
O5 Ge6 Ge5 115.30(9) . .
O15 Ge6 Ge5 128.18(10) . .
F1 Ge6 Ge5 43.83(7) . .
Ge6 F1 Ge5 93.83(11) . .
Ge6 F1 Nb1 133.45(12) . .
Ge5 F1 Nb1 132.67(12) . .
Ge2 O1 Ge1 117.87(13) . .
Ge1 O2 Nb1 124.81(14) . .
Ge2 O3 Ge1 134.26(16) 3_455 .
Ge1 O4 Ge5 120.78(14) . .
Ge2 O5 Ge6 119.10(14) . .
Ge2 O6 Nb1 123.06(13) . .
Ge3 O7 Ge5 120.88(14) . .
Ge3 O8 Nb1 124.86(14) . .
Ge3 O9 Ge4 146.92(17) . 3_465
Ge3 O10 Ge4 120.37(15) . .
Ge4 O11 Nb1 123.96(14) . .
Ge4 O12 Ge6 120.75(14) . .
Ge5 O13 Ge6 106.07(14) . .
Ge5 O14 H14A 109.5 . .
Ge6 O15 H15A 109.5 . .
C1 N1 H1C 109.5 . .
C1 N1 H1D 109.5 . .
H1C N1 H1D 109.5 . .
C1 N1 H1E 109.5 . .
H1C N1 H1E 109.5 . .
H1D N1 H1E 109.5 . .
C3 N2 C4 113.5(4) . .
C3 N2 H2C 123.3 . .
C4 N2 H2C 123.3 . .
C6 N3 C5 113.3(5) . .
C6 N3 H3C 123.3 . .
C5 N3 H3C 123.3 . .
C8 N4 H4C 109.5 . .
C8 N4 H4D 109.5 . .
H4C N4 H4D 109.5 . .
C8 N4 H4E 109.5 . .
H4C N4 H4E 109.5 . .
H4D N4 H4E 109.5 . .
N1 C1 C2 111.8(4) . .
N1 C1 H1A 109.3 . .
C2 C1 H1A 109.3 . .
N1 C1 H1B 109.3 . .
C2 C1 H1B 109.3 . .
H1A C1 H1B 107.9 . .
C1 C2 C3 110.5(4) . .
C1 C2 H2A 109.6 . .
C3 C2 H2A 109.6 . .
C1 C2 H2B 109.6 . .
C3 C2 H2B 109.6 . .
H2A C2 H2B 108.1 . .
N2 C3 C2 112.6(4) . .
N2 C3 H3A 109.1 . .
C2 C3 H3A 109.1 . .
N2 C3 H3B 109.1 . .
C2 C3 H3B 109.1 . .
H3A C3 H3B 107.8 . .
N2 C4 C5 111.7(4) . .
N2 C4 H4A 109.3 . .
C5 C4 H4A 109.3 . .
N2 C4 H4B 109.3 . .
C5 C4 H4B 109.3 . .
H4A C4 H4B 107.9 . .
N3 C5 C4 116.0(4) . .
N3 C5 H5A 108.3 . .
C4 C5 H5A 108.3 . .
N3 C5 H5B 108.3 . .
C4 C5 H5B 108.3 . .
H5A C5 H5B 107.4 . .
N3 C6 C7 116.0(6) . .
N3 C6 H6A 108.3 . .
C7 C6 H6A 108.3 . .
N3 C6 H6B 108.3 . .
C7 C6 H6B 108.3 . .
H6A C6 H6B 107.4 . .
C8 C7 C6 111.5(6) . .
C8 C7 H7A 109.3 . .
C6 C7 H7A 109.3 . .
C8 C7 H7B 109.3 . .
C6 C7 H7B 109.3 . .
H7A C7 H7B 108.0 . .
C7 C8 N4 114.4(5) . .
C7 C8 H8A 108.7 . .
N4 C8 H8A 108.7 . .
C7 C8 H8B 108.7 . .
N4 C8 H8B 108.7 . .
H8A C8 H8B 107.6 . .

loop_
_geom_bond_atom_site_label_1
_geom_bond_atom_site_label_2
_geom_bond_distance
_geom_bond_site_symmetry_2
Nb1 O16 1.733(3) .
Nb1 O8 1.977(3) .
Nb1 O2 1.983(2) .
Nb1 O11 1.996(2) .
Nb1 O6 2.002(2) .
Nb1 F1 2.370(3) .
Ge1 O2 1.716(3) .
Ge1 O4 1.739(3) .
Ge1 O3 1.752(2) .
Ge1 O1 1.769(2) .
Ge2 O6 1.722(2) .
Ge2 O5 1.738(3) .
Ge2 O3 1.739(2) 3
Ge2 O1 1.763(2) .
Ge3 O8 1.719(3) .
Ge3 O9 1.724(3) .
Ge3 O7 1.749(3) .
Ge3 O10 1.750(3) .
Ge4 O11 1.720(3) .
Ge4 O9 1.735(3) 3_565
Ge4 O12 1.751(3) .
Ge4 O10 1.765(3) .
Ge5 O7 1.782(3) .
Ge5 O4 1.791(3) .
Ge5 O13 1.795(3) .
Ge5 O14 1.816(3) .
Ge5 F1 1.991(2) .
Ge5 Ge6 2.8694(5) .
Ge6 O12 1.788(3) .
Ge6 O13 1.796(3) .
Ge6 O5 1.802(3) .
Ge6 O15 1.814(3) .
Ge6 F1 1.937(2) .
O3 Ge2 1.739(2) 3_455
O9 Ge4 1.735(3) 3_465
O14 H14A 0.8200 .
O15 H15A 0.8200 .
N1 C1 1.488(6) .
N1 H1C 0.8900 .
N1 H1D 0.8900 .
N1 H1E 0.8900 .
N2 C3 1.474(6) .
N2 C4 1.487(6) .
N2 H2C 0.8600 .
N3 C6 1.426(7) .
N3 C5 1.444(7) .
N3 H3C 0.8600 .
N4 C8 1.506(7) .
N4 H4C 0.8900 .
N4 H4D 0.8900 .
N4 H4E 0.8900 .
C1 C2 1.497(6) .
C1 H1A 0.9700 .
C1 H1B 0.9700 .
C2 C3 1.517(6) .
C2 H2A 0.9700 .
C2 H2B 0.9700 .
C3 H3A 0.9700 .
C3 H3B 0.9700 .
C4 C5 1.491(7) .
C4 H4A 0.9700 .
C4 H4B 0.9700 .
C5 H5A 0.9700 .
C5 H5B 0.9700 .
C6 C7 1.520(9) .
C6 H6A 0.9700 .
C6 H6B 0.9700 .
C7 C8 1.438(8) .
C7 H7A 0.9700 .
C7 H7B 0.9700 .
C8 H8A 0.9700 .
C8 H8B 0.9700 .
